data_4304628
loop_
_publ_author_name
'Remle \,Celenligil-\,Cetin'
'Patrina Paraskevopoulou'
'Rupam Dinda'
'Richard J. Staples'
'Ekkehard Sinn'
'Nigam P. Rath'
'Pericles Stavropoulos'

_publ_section_title
;
Synthesis, Characterization, and Reactivity of Iron Trisamidoamine
Complexes That Undergo Both Metal- and Ligand-Centered Oxidative
Transformations
;
_journal_name_full 'Inorganic Chemistry'
_journal_page_first 1165
_journal_page_last 1172
_journal_paper_doi 10.1021/ic702154z
_journal_volume 47
_journal_year 2008
_chemical_formula_sum 'C21 H21 N4'
_chemical_formula_weight 329.42
_space_group_IT_number 14
_symmetry_cell_setting monoclinic
_symmetry_Int_Tables_number 14
_symmetry_space_group_name_Hall '-P 2ybc'
_symmetry_space_group_name_H-M 'P 1 21/c 1'
_atom_sites_solution_hydrogens noref
_atom_sites_solution_primary direct
_atom_sites_solution_secondary difmap
_audit_creation_method SHELXL-97
_cell_angle_alpha 90.00
_cell_angle_beta 97.4100(10)
_cell_angle_gamma 90.00
_cell_formula_units_Z 4
_cell_length_a 7.9816(4)
_cell_length_b 14.0735(7)
_cell_length_c 15.3216(8)
_cell_measurement_temperature 173(2)
_cell_volume 1706.69(15)
_computing_cell_refinement 'SAINT (Bruker, 1998)'
_computing_data_collection 'SMART (Bruker, 1998)'
_computing_data_reduction 'SAINT (Bruker, 1998)'
_computing_molecular_graphics 'ORTEP-III (Burnett & Johnson, 1996)'
_computing_publication_material 'CIFTAB (Sheldrick, 1997)'
_computing_structure_refinement 'SHELXL-97 (Sheldrick, 1997)'
_computing_structure_solution 'SHELXS-97 (Sheldrick, 1997)'
_diffrn_ambient_temperature 173(2)
_diffrn_measured_fraction_theta_full 0.994
_diffrn_measured_fraction_theta_max 0.994
_diffrn_measurement_device_type 'Bruker SMART CCD area detector'
_diffrn_measurement_method 'omega scans'
_diffrn_radiation_monochromator graphite
_diffrn_radiation_type MoK\a
_diffrn_radiation_wavelength 0.71073
_diffrn_reflns_av_R_equivalents 0.0338
_diffrn_reflns_av_sigmaI/netI 0.0401
_diffrn_reflns_limit_h_max 10
_diffrn_reflns_limit_h_min -9
_diffrn_reflns_limit_k_max 17
_diffrn_reflns_limit_k_min -18
_diffrn_reflns_limit_l_max 19
_diffrn_reflns_limit_l_min -19
_diffrn_reflns_number 12076
_diffrn_reflns_theta_full 27.12
_diffrn_reflns_theta_max 27.12
_diffrn_reflns_theta_min 1.97
_diffrn_source 'fine-focus sealed tube'
_diffrn_standards_decay_% 0.0
_exptl_absorpt_coefficient_mu 0.078
_exptl_absorpt_correction_T_max 0.99
_exptl_absorpt_correction_T_min 0.76
_exptl_absorpt_correction_type multi-scan
_exptl_absorpt_process_details
;
 Data were corrected for decay and absorption using the program SADABS 
 (Sheldrick, G. M. (2003). SADABS. Version 2.10. University of
 G\"ottingen, Germany).
;
_exptl_crystal_density_diffrn 1.282
_exptl_crystal_density_method 'not measured'
_exptl_crystal_F_000 700
_exptl_crystal_size_max 0.55
_exptl_crystal_size_mid 0.15
_exptl_crystal_size_min 0.10
_refine_diff_density_max 0.188
_refine_diff_density_min -0.151
_refine_diff_density_rms 0.036
_refine_ls_extinction_method none
_refine_ls_goodness_of_fit_ref 1.015
_refine_ls_hydrogen_treatment mixed
_refine_ls_matrix_type full
_refine_ls_number_parameters 241
_refine_ls_number_reflns 3751
_refine_ls_number_restraints 0
_refine_ls_restrained_S_all 1.015
_refine_ls_R_factor_all 0.0679
_refine_ls_R_factor_gt 0.0400
_refine_ls_shift/su_max 0.001
_refine_ls_shift/su_mean 0.000
_refine_ls_structure_factor_coef Fsqd
_refine_ls_weighting_details 'calc w=1/[\s^2^(Fo^2^)+(0.0378P)^2^+0.3914P] where P=(Fo^2^+2Fc^2^)/3'
_refine_ls_weighting_scheme calc
_refine_ls_wR_factor_gt 0.0864
_refine_ls_wR_factor_ref 0.0981
_reflns_number_gt 2662
_reflns_number_total 3751
_reflns_threshold_expression >2sigma(I)
_cod_data_source_file ic702154z-file011.cif
_cod_data_source_block PSC18N4
_cod_original_sg_symbol_H-M 'P 21/c'
_cod_database_code 4304628

loop_
_symmetry_equiv_pos_as_xyz
'x, y, z'
'-x, y+1/2, -z+1/2'
'-x, -y, -z'
'x, -y-1/2, z-1/2'

loop_
_atom_site_label
_atom_site_type_symbol
_atom_site_fract_x
_atom_site_fract_y
_atom_site_fract_z
_atom_site_U_iso_or_equiv
_atom_site_adp_type
_atom_site_occupancy
_atom_site_symmetry_multiplicity
_atom_site_calc_flag
_atom_site_refinement_flags
_atom_site_disorder_assembly
_atom_site_disorder_group
N1 N 0.16674(14) 0.60180(8) 0.11504(7) 0.0247(3) Uani 1 1 d . . .
N2 N 0.31744(18) 0.46133(10) 0.02012(9) 0.0362(3) Uani 1 1 d . . .
N3 N -0.01990(17) 0.68365(10) -0.03670(9) 0.0345(3) Uani 1 1 d . . .
N4 N -0.08985(18) 0.47860(9) 0.15907(10) 0.0396(3) Uani 1 1 d . . .
C1 C 0.28075(17) 0.53370(9) 0.16067(9) 0.0247(3) Uani 1 1 d . . .
C2 C 0.35732(17) 0.46602(10) 0.11079(9) 0.0262(3) Uani 1 1 d . . .
C3 C 0.47070(18) 0.40122(10) 0.15510(10) 0.0315(3) Uani 1 1 d . . .
H3 H 0.5268 0.3569 0.1222 0.038 Uiso 1 1 calc R . .
C4 C 0.50276(19) 0.40042(10) 0.24598(11) 0.0336(4) Uani 1 1 d . . .
H4 H 0.5793 0.3553 0.2748 0.040 Uiso 1 1 calc R . .
C5 C 0.42377(19) 0.46514(11) 0.29495(10) 0.0329(4) Uani 1 1 d . . .
H5 H 0.4440 0.4640 0.3574 0.040 Uiso 1 1 calc R . .
C6 C 0.31455(18) 0.53175(10) 0.25182(9) 0.0291(3) Uani 1 1 d . . .
H6 H 0.2618 0.5770 0.2854 0.035 Uiso 1 1 calc R . .
C7 C 0.24272(17) 0.67147(9) 0.06336(9) 0.0243(3) Uani 1 1 d . . .
C8 C 0.14446(18) 0.71293(10) -0.00975(9) 0.0265(3) Uani 1 1 d . . .
C9 C 0.2192(2) 0.78241(10) -0.05755(10) 0.0325(4) Uani 1 1 d . . .
H9 H 0.1541 0.8118 -0.1065 0.039 Uiso 1 1 calc R . .
C10 C 0.3859(2) 0.80910(11) -0.03489(10) 0.0362(4) Uani 1 1 d . . .
H10 H 0.4339 0.8566 -0.0681 0.043 Uiso 1 1 calc R . .
C11 C 0.4832(2) 0.76694(11) 0.03600(10) 0.0345(4) Uani 1 1 d . . .
H11 H 0.5983 0.7843 0.0511 0.041 Uiso 1 1 calc R . .
C12 C 0.40998(19) 0.69902(10) 0.08470(10) 0.0298(3) Uani 1 1 d . . .
H12 H 0.4760 0.6706 0.1339 0.036 Uiso 1 1 calc R . .
C13 C 0.03501(17) 0.63691(9) 0.16244(9) 0.0245(3) Uani 1 1 d . . .
C14 C -0.09170(18) 0.57349(10) 0.18217(9) 0.0259(3) Uani 1 1 d . . .
C15 C -0.21979(18) 0.60861(11) 0.22691(9) 0.0300(3) Uani 1 1 d . . .
H15 H -0.3054 0.5666 0.2413 0.036 Uiso 1 1 calc R . .
C16 C -0.22517(19) 0.70303(11) 0.25087(9) 0.0308(3) Uani 1 1 d . . .
H16 H -0.3138 0.7252 0.2815 0.037 Uiso 1 1 calc R . .
C17 C -0.10246(19) 0.76545(10) 0.23055(9) 0.0313(3) Uani 1 1 d . . .
H17 H -0.1069 0.8307 0.2461 0.038 Uiso 1 1 calc R . .
C18 C 0.02734(19) 0.73150(10) 0.18707(9) 0.0289(3) Uani 1 1 d . . .
H18 H 0.1130 0.7740 0.1738 0.035 Uiso 1 1 calc R . .
C19 C 0.0984(2) 0.05942(12) -0.04353(11) 0.0461(4) Uani 1 1 d . . .
H19 H 0.1666 0.1002 -0.0736 0.055 Uiso 1 1 calc R . .
C20 C 0.1446(2) 0.03890(13) 0.04423(12) 0.0475(4) Uani 1 1 d . . .
H20 H 0.2443 0.0660 0.0749 0.057 Uiso 1 1 calc R . .
C21 C 0.0466(2) -0.02067(12) 0.08741(11) 0.0478(5) Uani 1 1 d . . .
H21 H 0.0792 -0.0351 0.1478 0.057 Uiso 1 1 calc R . .
H2N4 H -0.1820 0.4404 0.1687 0.046(5) Uiso 1 1 d R . .
H1N3 H -0.0783 0.6444 0.0012 0.070(6) Uiso 1 1 d R . .
H2N2 H 0.4004 0.4240 -0.0070 0.055(5) Uiso 1 1 d R . .
H2N3 H -0.082(2) 0.7217(13) -0.0724(12) 0.052(6) Uiso 1 1 d . . .
H1N4 H -0.020(2) 0.4562(12) 0.1272(11) 0.047(5) Uiso 1 1 d . . .
H1N2 H 0.257(2) 0.5049(13) -0.0066(12) 0.050(6) Uiso 1 1 d . . .

loop_
_atom_site_aniso_label
_atom_site_aniso_U_11
_atom_site_aniso_U_22
_atom_site_aniso_U_33
_atom_site_aniso_U_23
_atom_site_aniso_U_13
_atom_site_aniso_U_12
N1 0.0240(6) 0.0235(6) 0.0271(6) 0.0027(5) 0.0052(5) 0.0022(5)
N2 0.0403(8) 0.0373(8) 0.0316(8) -0.0038(6) 0.0072(6) 0.0075(6)
N3 0.0294(7) 0.0386(8) 0.0338(7) 0.0068(6) -0.0017(6) -0.0012(6)
N4 0.0345(8) 0.0257(7) 0.0610(10) -0.0045(6) 0.0155(7) -0.0028(6)
C1 0.0218(7) 0.0220(7) 0.0306(8) 0.0026(6) 0.0044(6) -0.0009(6)
C2 0.0238(7) 0.0236(7) 0.0317(8) 0.0003(6) 0.0051(6) -0.0044(6)
C3 0.0268(8) 0.0227(7) 0.0458(9) -0.0004(6) 0.0080(7) 0.0002(6)
C4 0.0260(8) 0.0271(8) 0.0466(10) 0.0108(7) 0.0003(7) -0.0006(6)
C5 0.0290(8) 0.0364(8) 0.0325(8) 0.0076(7) 0.0008(6) -0.0035(7)
C6 0.0276(8) 0.0290(8) 0.0308(8) 0.0011(6) 0.0047(6) 0.0000(6)
C7 0.0266(8) 0.0222(7) 0.0251(7) -0.0010(5) 0.0066(6) -0.0010(6)
C8 0.0282(8) 0.0243(7) 0.0276(8) -0.0024(6) 0.0052(6) 0.0011(6)
C9 0.0395(9) 0.0278(8) 0.0307(8) 0.0043(6) 0.0064(7) 0.0015(7)
C10 0.0420(9) 0.0275(8) 0.0416(9) 0.0036(7) 0.0146(7) -0.0046(7)
C11 0.0302(9) 0.0323(8) 0.0415(9) -0.0042(7) 0.0064(7) -0.0079(7)
C12 0.0296(8) 0.0284(8) 0.0311(8) -0.0008(6) 0.0022(6) 0.0003(6)
C13 0.0235(7) 0.0266(7) 0.0229(7) 0.0002(6) 0.0016(6) 0.0026(6)
C14 0.0257(7) 0.0251(7) 0.0261(7) 0.0019(6) 0.0006(6) 0.0025(6)
C15 0.0246(8) 0.0331(8) 0.0326(8) 0.0056(6) 0.0049(6) 0.0013(6)
C16 0.0271(8) 0.0369(9) 0.0288(8) -0.0007(6) 0.0051(6) 0.0078(7)
C17 0.0367(9) 0.0264(7) 0.0300(8) -0.0045(6) 0.0020(7) 0.0043(7)
C18 0.0295(8) 0.0271(7) 0.0299(8) -0.0005(6) 0.0026(6) -0.0009(6)
C19 0.0550(11) 0.0415(10) 0.0441(10) -0.0008(8) 0.0150(9) -0.0111(9)
C20 0.0443(10) 0.0480(10) 0.0477(11) -0.0009(8) -0.0036(8) -0.0095(8)
C21 0.0673(13) 0.0425(10) 0.0318(9) 0.0024(7) -0.0007(8) -0.0080(9)

loop_
_atom_type_symbol
_atom_type_description
_atom_type_scat_dispersion_real
_atom_type_scat_dispersion_imag
_atom_type_scat_source
C C 0.0033 0.0016 'International Tables Vol C Tables 4.2.6.8 and 6.1.1.4'
H H 0.0000 0.0000 'International Tables Vol C Tables 4.2.6.8 and 6.1.1.4'
N N 0.0061 0.0033 'International Tables Vol C Tables 4.2.6.8 and 6.1.1.4'

loop_
_geom_angle_atom_site_label_1
_geom_angle_atom_site_label_2
_geom_angle_atom_site_label_3
_geom_angle
_geom_angle_site_symmetry_1
_geom_angle_site_symmetry_3
_geom_angle_publ_flag
C1 N1 C13 116.14(11) . . ?
C1 N1 C7 115.79(11) . . ?
C13 N1 C7 115.44(10) . . ?
C2 N2 H2N2 111.8 . . ?
C2 N2 H1N2 119.4(12) . . ?
H2N2 N2 H1N2 123.6 . . ?
C8 N3 H1N3 120.2 . . ?
C8 N3 H2N3 116.5(12) . . ?
H1N3 N3 H2N3 116.5 . . ?
C14 N4 H2N4 118.6 . . ?
C14 N4 H1N4 122.3(12) . . ?
H2N4 N4 H1N4 117.8 . . ?
C6 C1 C2 119.39(13) . . ?
C6 C1 N1 122.04(12) . . ?
C2 C1 N1 118.56(12) . . ?
N2 C2 C3 120.42(13) . . ?
N2 C2 C1 121.07(13) . . ?
C3 C2 C1 118.47(13) . . ?
C4 C3 C2 121.23(14) . . ?
C4 C3 H3 119.4 . . ?
C2 C3 H3 119.4 . . ?
C3 C4 C5 120.19(14) . . ?
C3 C4 H4 119.9 . . ?
C5 C4 H4 119.9 . . ?
C4 C5 C6 119.26(14) . . ?
C4 C5 H5 120.4 . . ?
C6 C5 H5 120.4 . . ?
C1 C6 C5 121.39(14) . . ?
C1 C6 H6 119.3 . . ?
C5 C6 H6 119.3 . . ?
C12 C7 C8 119.44(12) . . ?
C12 C7 N1 121.36(12) . . ?
C8 C7 N1 119.20(12) . . ?
N3 C8 C9 120.16(13) . . ?
N3 C8 C7 121.48(13) . . ?
C9 C8 C7 118.31(13) . . ?
C10 C9 C8 121.29(14) . . ?
C10 C9 H9 119.4 . . ?
C8 C9 H9 119.4 . . ?
C9 C10 C11 120.29(14) . . ?
C9 C10 H10 119.9 . . ?
C11 C10 H10 119.9 . . ?
C10 C11 C12 119.01(14) . . ?
C10 C11 H11 120.5 . . ?
C12 C11 H11 120.5 . . ?
C11 C12 C7 121.65(14) . . ?
C11 C12 H12 119.2 . . ?
C7 C12 H12 119.2 . . ?
C18 C13 C14 119.40(13) . . ?
C18 C13 N1 121.82(12) . . ?
C14 C13 N1 118.76(12) . . ?
N4 C14 C15 120.11(13) . . ?
N4 C14 C13 121.66(13) . . ?
C15 C14 C13 118.23(13) . . ?
C16 C15 C14 121.48(14) . . ?
C16 C15 H15 119.3 . . ?
C14 C15 H15 119.3 . . ?
C15 C16 C17 120.34(14) . . ?
C15 C16 H16 119.8 . . ?
C17 C16 H16 119.8 . . ?
C16 C17 C18 118.99(13) . . ?
C16 C17 H17 120.5 . . ?
C18 C17 H17 120.5 . . ?
C17 C18 C13 121.55(14) . . ?
C17 C18 H18 119.2 . . ?
C13 C18 H18 119.2 . . ?
C21 C19 C20 119.78(16) 3 . ?
C21 C19 H19 120.1 3 . ?
C20 C19 H19 120.1 . . ?
C21 C20 C19 120.03(16) . . ?
C21 C20 H20 120.0 . . ?
C19 C20 H20 120.0 . . ?
C20 C21 C19 120.18(16) . 3 ?
C20 C21 H21 119.9 . . ?
C19 C21 H21 119.9 3 . ?

loop_
_geom_bond_atom_site_label_1
_geom_bond_atom_site_label_2
_geom_bond_distance
_geom_bond_site_symmetry_2
_geom_bond_publ_flag
N1 C1 1.4392(17) . ?
N1 C13 1.4401(17) . ?
N1 C7 1.4422(16) . ?
N2 C2 1.3862(19) . ?
N2 H2N2 0.9788 . ?
N2 H1N2 0.851(19) . ?
N3 C8 1.3862(19) . ?
N3 H1N3 0.9637 . ?
N3 H2N3 0.874(19) . ?
N4 C14 1.3822(19) . ?
N4 H2N4 0.9377 . ?
N4 H1N4 0.850(18) . ?
C1 C6 1.3882(19) . ?
C1 C2 1.4089(19) . ?
C2 C3 1.398(2) . ?
C3 C4 1.383(2) . ?
C3 H3 0.9500 . ?
C4 C5 1.383(2) . ?
C4 H4 0.9500 . ?
C5 C6 1.388(2) . ?
C5 H5 0.9500 . ?
C6 H6 0.9500 . ?
C7 C12 1.388(2) . ?
C7 C8 1.4085(19) . ?
C8 C9 1.4002(19) . ?
C9 C10 1.383(2) . ?
C9 H9 0.9500 . ?
C10 C11 1.384(2) . ?
C10 H10 0.9500 . ?
C11 C12 1.387(2) . ?
C11 H11 0.9500 . ?
C12 H12 0.9500 . ?
C13 C18 1.3872(19) . ?
C13 C14 1.4106(19) . ?
C14 C15 1.3929(19) . ?
C15 C16 1.381(2) . ?
C15 H15 0.9500 . ?
C16 C17 1.381(2) . ?
C16 H16 0.9500 . ?
C17 C18 1.387(2) . ?
C17 H17 0.9500 . ?
C18 H18 0.9500 . ?
C19 C21 1.374(2) 3 ?
C19 C20 1.378(2) . ?
C19 H19 0.9500 . ?
C20 C21 1.373(2) . ?
C20 H20 0.9500 . ?
C21 C19 1.374(2) 3 ?
C21 H21 0.9500 . ?

loop_
_geom_torsion_atom_site_label_1
_geom_torsion_atom_site_label_2
_geom_torsion_atom_site_label_3
_geom_torsion_atom_site_label_4
_geom_torsion
_geom_torsion_site_symmetry_1
_geom_torsion_site_symmetry_2
_geom_torsion_site_symmetry_3
_geom_torsion_site_symmetry_4
_geom_torsion_publ_flag
C13 N1 C1 C6 -27.57(18) . . . . ?
C7 N1 C1 C6 112.66(14) . . . . ?
C13 N1 C1 C2 151.18(12) . . . . ?
C7 N1 C1 C2 -68.59(15) . . . . ?
C6 C1 C2 N2 175.32(13) . . . . ?
N1 C1 C2 N2 -3.46(19) . . . . ?
C6 C1 C2 C3 -2.53(19) . . . . ?
N1 C1 C2 C3 178.68(12) . . . . ?
N2 C2 C3 C4 -175.29(13) . . . . ?
C1 C2 C3 C4 2.6(2) . . . . ?
C2 C3 C4 C5 -0.8(2) . . . . ?
C3 C4 C5 C6 -1.1(2) . . . . ?
C2 C1 C6 C5 0.7(2) . . . . ?
N1 C1 C6 C5 179.47(12) . . . . ?
C4 C5 C6 C1 1.1(2) . . . . ?
C1 N1 C7 C12 -27.26(18) . . . . ?
C13 N1 C7 C12 113.24(14) . . . . ?
C1 N1 C7 C8 153.32(12) . . . . ?
C13 N1 C7 C8 -66.17(16) . . . . ?
C12 C7 C8 N3 176.11(13) . . . . ?
N1 C7 C8 N3 -4.5(2) . . . . ?
C12 C7 C8 C9 -1.2(2) . . . . ?
N1 C7 C8 C9 178.19(12) . . . . ?
N3 C8 C9 C10 -176.40(14) . . . . ?
C7 C8 C9 C10 1.0(2) . . . . ?
C8 C9 C10 C11 0.2(2) . . . . ?
C9 C10 C11 C12 -1.2(2) . . . . ?
C10 C11 C12 C7 0.9(2) . . . . ?
C8 C7 C12 C11 0.3(2) . . . . ?
N1 C7 C12 C11 -179.10(13) . . . . ?
C1 N1 C13 C18 114.97(14) . . . . ?
C7 N1 C13 C18 -25.40(18) . . . . ?
C1 N1 C13 C14 -66.68(16) . . . . ?
C7 N1 C13 C14 152.95(12) . . . . ?
C18 C13 C14 N4 180.00(14) . . . . ?
N1 C13 C14 N4 1.6(2) . . . . ?
C18 C13 C14 C15 -0.7(2) . . . . ?
N1 C13 C14 C15 -179.08(12) . . . . ?
N4 C14 C15 C16 -179.98(14) . . . . ?
C13 C14 C15 C16 0.7(2) . . . . ?
C14 C15 C16 C17 0.2(2) . . . . ?
C15 C16 C17 C18 -1.0(2) . . . . ?
C16 C17 C18 C13 1.0(2) . . . . ?
C14 C13 C18 C17 -0.2(2) . . . . ?
N1 C13 C18 C17 178.18(13) . . . . ?
C21 C19 C20 C21 0.5(3) 3 . . . ?
C19 C20 C21 C19 -0.5(3) . . . 3 ?
